data_7000172
loop_
_publ_author_name
'Minasian, Stefan G.'
'Arnold, John'

_publ_section_title
;
 Aluminium, zinc, gallium, and cadmium complexes supported by a
 monoanionic [N2P2] ligand
;
_journal_issue 1
_journal_name_full 'Dalton Transactions'
_journal_page_first 106
_journal_page_last 110
_journal_paper_doi 10.1039/b815854a
_journal_year 2009
_chemical_formula_moiety 'C22 H51 Al Cl2 N2 P2 Si'
_chemical_formula_sum 'C22 H51 Al Cl2 N2 P2 Si'
_chemical_formula_weight 531.56
_chemical_name_systematic
;
?
;
_space_group_IT_number 2
_symmetry_cell_setting triclinic
_symmetry_space_group_name_Hall '-P 1'
_symmetry_space_group_name_H-M 'P -1'
_atom_sites_solution_hydrogens geom
_atom_sites_solution_primary direct
_atom_sites_solution_secondary difmap
_audit_creation_method SHELXL-97
_cell_angle_alpha 109.071(2)
_cell_angle_beta 91.737(2)
_cell_angle_gamma 96.951(2)
_cell_formula_units_Z 2
_cell_length_a 7.8709(9)
_cell_length_b 13.2010(15)
_cell_length_c 15.9297(18)
_cell_measurement_reflns_used 7758
_cell_measurement_temperature 193(2)
_cell_measurement_theta_max 33.37
_cell_measurement_theta_min 2.68
_cell_volume 1548.5(3)
_computing_cell_refinement 'Bruker SAINT v7.23a'
_computing_data_reduction 'Bruker SAINT v7.07'
_computing_structure_refinement 'SHELXL-97 (Sheldrick, 1997)'
_computing_structure_solution 'SHELXS-97 (Sheldrick, 1990)'
_diffrn_ambient_temperature 193(2)
_diffrn_measured_fraction_theta_full 0.993
_diffrn_measured_fraction_theta_max 0.993
_diffrn_measurement_device_type 'Beamline 11.3.1 ALS'
_diffrn_measurement_method '\w scans'
_diffrn_radiation_monochromator mirrors
_diffrn_radiation_source syncrotron
_diffrn_radiation_wavelength 0.77490
_diffrn_reflns_av_R_equivalents 0.0660
_diffrn_reflns_av_sigmaI/netI 0.0703
_diffrn_reflns_limit_h_max 11
_diffrn_reflns_limit_h_min -11
_diffrn_reflns_limit_k_max 18
_diffrn_reflns_limit_k_min -18
_diffrn_reflns_limit_l_max 22
_diffrn_reflns_limit_l_min -22
_diffrn_reflns_number 27403
_diffrn_reflns_theta_full 33.75
_diffrn_reflns_theta_max 33.75
_diffrn_reflns_theta_min 1.80
_diffrn_standards_decay_% 0
_diffrn_standards_interval_count 0
_diffrn_standards_interval_time 0
_diffrn_standards_number 0
_exptl_absorpt_coefficient_mu 0.387
_exptl_absorpt_correction_T_max 1
_exptl_absorpt_correction_T_min 0.615954
_exptl_absorpt_correction_type empirical
_exptl_absorpt_process_details 'Blessing, 1995'
_exptl_crystal_colour colorless
_exptl_crystal_density_diffrn 1.140
_exptl_crystal_density_method 'not measured'
_exptl_crystal_description needle
_exptl_crystal_F_000 576
_exptl_crystal_size_max 0.20
_exptl_crystal_size_mid 0.01
_exptl_crystal_size_min 0.01
_refine_diff_density_max 0.812
_refine_diff_density_min -0.434
_refine_diff_density_rms 0.077
_refine_ls_extinction_method none
_refine_ls_goodness_of_fit_ref 1.022
_refine_ls_hydrogen_treatment constr
_refine_ls_matrix_type full
_refine_ls_number_parameters 271
_refine_ls_number_reflns 9502
_refine_ls_number_restraints 0
_refine_ls_restrained_S_all 1.022
_refine_ls_R_factor_all 0.0679
_refine_ls_R_factor_gt 0.0544
_refine_ls_shift/su_max 0.000
_refine_ls_shift/su_mean 0.000
_refine_ls_structure_factor_coef Fsqd
_refine_ls_weighting_details 'calc w=1/[\s^2^(Fo^2^)+(0.0803P)^2^+0.4556P] where P=(Fo^2^+2Fc^2^)/3'
_refine_ls_weighting_scheme calc
_refine_ls_wR_factor_gt 0.1495
_refine_ls_wR_factor_ref 0.1597
_reflns_number_gt 7500
_reflns_number_total 9502
_reflns_threshold_expression >2sigma(I)
_cod_data_source_file b815854a.txt
_cod_data_source_block sgm332
_cod_original_sg_symbol_H-M P-1
_cod_database_code 7000172

loop_
_symmetry_equiv_pos_as_xyz
'x, y, z'
'-x, -y, -z'

loop_
_atom_site_label
_atom_site_type_symbol
_atom_site_fract_x
_atom_site_fract_y
_atom_site_fract_z
_atom_site_U_iso_or_equiv
_atom_site_adp_type
_atom_site_occupancy
_atom_site_symmetry_multiplicity
_atom_site_calc_flag
_atom_site_refinement_flags
_atom_site_disorder_assembly
_atom_site_disorder_group
Cl1 Cl 0.55361(6) 0.05011(4) 0.31044(3) 0.03606(12) Uani 1 1 d . . .
Cl2 Cl 0.63051(7) 0.31392(4) 0.42421(4) 0.04582(14) Uani 1 1 d . . .
P2 P 0.23286(6) 0.21472(4) 0.45233(3) 0.03037(11) Uani 1 1 d . . .
P1 P -0.07448(8) -0.22679(4) 0.20281(4) 0.03941(13) Uani 1 1 d . . .
Si1 Si 0.24537(7) 0.13121(4) 0.16771(3) 0.03231(12) Uani 1 1 d . . .
Al1 Al 0.42759(7) 0.19385(4) 0.33246(4) 0.02834(12) Uani 1 1 d . . .
N1 N 0.16757(18) 0.08752(12) 0.25570(10) 0.0278(3) Uani 1 1 d . . .
N2 N 0.3890(2) 0.23565(13) 0.23469(11) 0.0318(3) Uani 1 1 d . . .
C9 C 0.0271(2) 0.14594(15) 0.29884(12) 0.0294(3) Uani 1 1 d . . .
H9A H -0.0839 0.1078 0.2665 0.035 Uiso 1 1 calc R . .
H9B H 0.0428 0.2197 0.2947 0.035 Uiso 1 1 calc R . .
C10 C 0.0216(2) 0.15425(16) 0.39691(13) 0.0319(4) Uani 1 1 d . . .
H10A H -0.0086 0.0814 0.4017 0.038 Uiso 1 1 calc R . .
H10B H -0.0660 0.1997 0.4251 0.038 Uiso 1 1 calc R . .
C7 C 0.1403(2) -0.02866(14) 0.24568(13) 0.0321(4) Uani 1 1 d . . .
H7A H 0.1338 -0.0353 0.3057 0.038 Uiso 1 1 calc R . .
H7B H 0.2418 -0.0612 0.2197 0.038 Uiso 1 1 calc R . .
C4 C 0.4948(3) 0.31840(19) 0.20620(16) 0.0430(5) Uani 1 1 d . . .
C8 C -0.0195(3) -0.09414(15) 0.18818(14) 0.0365(4) Uani 1 1 d . . .
H8A H -0.0005 -0.1054 0.1248 0.044 Uiso 1 1 calc R . .
H8B H -0.1173 -0.0526 0.2036 0.044 Uiso 1 1 calc R . .
C22 C 0.1624(3) 0.41111(17) 0.44642(17) 0.0457(5) Uani 1 1 d . . .
H22A H 0.1549 0.4875 0.4782 0.069 Uiso 1 1 calc R . .
H22B H 0.0498 0.3746 0.4170 0.069 Uiso 1 1 calc R . .
H22C H 0.2465 0.4056 0.4016 0.069 Uiso 1 1 calc R . .
C20 C 0.2183(3) 0.35757(18) 0.51256(14) 0.0418(5) Uani 1 1 d . . .
H20A H 0.3364 0.3935 0.5383 0.050 Uiso 1 1 calc R . .
C19 C 0.2659(3) 0.0291(2) 0.49509(17) 0.0491(5) Uani 1 1 d . . .
H19A H 0.2875 -0.0019 0.5419 0.074 Uiso 1 1 calc R . .
H19B H 0.3542 0.0136 0.4524 0.074 Uiso 1 1 calc R . .
H19C H 0.1527 -0.0029 0.4643 0.074 Uiso 1 1 calc R . .
C17 C 0.2709(3) 0.1506(2) 0.53652(14) 0.0433(5) Uani 1 1 d . . .
H17A H 0.1774 0.1642 0.5782 0.052 Uiso 1 1 calc R . .
C11 C -0.2559(3) -0.28420(17) 0.11642(15) 0.0421(5) Uani 1 1 d . . .
H11A H -0.2138 -0.2837 0.0579 0.051 Uiso 1 1 calc R . .
C6 C 0.3386(3) 0.0199(2) 0.08565(15) 0.0483(5) Uani 1 1 d . . .
H6A H 0.2730 -0.0014 0.0279 0.072 Uiso 1 1 calc R . .
H6B H 0.3335 -0.0423 0.1066 0.072 Uiso 1 1 calc R . .
H6C H 0.4584 0.0450 0.0794 0.072 Uiso 1 1 calc R . .
C5 C 0.0641(3) 0.1616(2) 0.10625(16) 0.0512(6) Uani 1 1 d . . .
H5A H 0.0513 0.1120 0.0446 0.077 Uiso 1 1 calc R . .
H5B H 0.0877 0.2363 0.1066 0.077 Uiso 1 1 calc R . .
H5C H -0.0420 0.1525 0.1352 0.077 Uiso 1 1 calc R . .
C16 C 0.1218(4) -0.3200(3) 0.0538(2) 0.0687(8) Uani 1 1 d . . .
H16A H 0.2226 -0.3562 0.0349 0.103 Uiso 1 1 calc R . .
H16B H 0.1329 -0.2517 0.0412 0.103 Uiso 1 1 calc R . .
H16C H 0.0182 -0.3669 0.0211 0.103 Uiso 1 1 calc R . .
C21 C 0.1023(4) 0.3756(2) 0.58934(16) 0.0582(7) Uani 1 1 d . . .
H21A H 0.1013 0.4534 0.6184 0.087 Uiso 1 1 calc R . .
H21B H 0.1454 0.3446 0.6326 0.087 Uiso 1 1 calc R . .
H21C H -0.0146 0.3404 0.5665 0.087 Uiso 1 1 calc R . .
C14 C 0.1093(4) -0.2975(2) 0.1515(2) 0.0566(6) Uani 1 1 d . . .
H14A H 0.2142 -0.2452 0.1800 0.068 Uiso 1 1 calc R . .
C3 C 0.4873(4) 0.4315(2) 0.2721(2) 0.0567(6) Uani 1 1 d . . .
H3A H 0.5326 0.4357 0.3314 0.085 Uiso 1 1 calc R . .
H3B H 0.3680 0.4460 0.2748 0.085 Uiso 1 1 calc R . .
H3C H 0.5564 0.4854 0.2526 0.085 Uiso 1 1 calc R . .
C1 C 0.4242(4) 0.3175(3) 0.11526(19) 0.0641(8) Uani 1 1 d . . .
H1A H 0.4269 0.2460 0.0709 0.096 Uiso 1 1 calc R . .
H1B H 0.4949 0.3725 0.0976 0.096 Uiso 1 1 calc R . .
H1C H 0.3057 0.3333 0.1191 0.096 Uiso 1 1 calc R . .
C18 C 0.4430(4) 0.2028(3) 0.59091(19) 0.0623(7) Uani 1 1 d . . .
H18A H 0.4621 0.1681 0.6355 0.093 Uiso 1 1 calc R . .
H18B H 0.4399 0.2802 0.6208 0.093 Uiso 1 1 calc R . .
H18C H 0.5364 0.1933 0.5510 0.093 Uiso 1 1 calc R . .
C2 C 0.6795(3) 0.2942(3) 0.1983(2) 0.0647(8) Uani 1 1 d . . .
H2A H 0.7271 0.2946 0.2560 0.097 Uiso 1 1 calc R . .
H2B H 0.7484 0.3495 0.1803 0.097 Uiso 1 1 calc R . .
H2C H 0.6815 0.2229 0.1535 0.097 Uiso 1 1 calc R . .
C12 C -0.4003(3) -0.2153(3) 0.1374(2) 0.0698(9) Uani 1 1 d . . .
H12A H -0.4950 -0.2467 0.0913 0.105 Uiso 1 1 calc R . .
H12B H -0.3581 -0.1417 0.1390 0.105 Uiso 1 1 calc R . .
H12C H -0.4408 -0.2130 0.1955 0.105 Uiso 1 1 calc R . .
C15 C 0.1282(6) -0.3959(3) 0.1775(3) 0.0996(14) Uani 1 1 d . . .
H15A H 0.2262 -0.4291 0.1496 0.149 Uiso 1 1 calc R . .
H15B H 0.0235 -0.4482 0.1574 0.149 Uiso 1 1 calc R . .
H15C H 0.1472 -0.3743 0.2424 0.149 Uiso 1 1 calc R . .
C13 C -0.3209(5) -0.4004(2) 0.1083(3) 0.0832(11) Uani 1 1 d . . .
H13A H -0.4165 -0.4288 0.0624 0.125 Uiso 1 1 calc R . .
H13B H -0.3602 -0.4027 0.1655 0.125 Uiso 1 1 calc R . .
H13C H -0.2279 -0.4446 0.0917 0.125 Uiso 1 1 calc R . .

loop_
_atom_site_aniso_label
_atom_site_aniso_U_11
_atom_site_aniso_U_22
_atom_site_aniso_U_33
_atom_site_aniso_U_23
_atom_site_aniso_U_13
_atom_site_aniso_U_12
Cl1 0.0289(2) 0.0370(2) 0.0453(3) 0.01534(19) 0.00339(17) 0.01114(16)
Cl2 0.0338(2) 0.0437(3) 0.0529(3) 0.0105(2) -0.0081(2) -0.00326(19)
P2 0.0282(2) 0.0355(2) 0.0285(2) 0.01021(18) 0.00316(16) 0.00935(17)
P1 0.0470(3) 0.0324(2) 0.0370(3) 0.0121(2) -0.0009(2) -0.0025(2)
Si1 0.0287(2) 0.0395(3) 0.0289(2) 0.0117(2) 0.00205(18) 0.00492(19)
Al1 0.0243(2) 0.0305(3) 0.0318(3) 0.0118(2) 0.00286(19) 0.00575(19)
N1 0.0250(6) 0.0265(7) 0.0312(7) 0.0082(6) 0.0037(5) 0.0046(5)
N2 0.0291(7) 0.0337(7) 0.0356(8) 0.0161(6) 0.0034(6) 0.0023(6)
C9 0.0236(7) 0.0317(8) 0.0325(8) 0.0099(7) 0.0014(6) 0.0049(6)
C10 0.0260(8) 0.0359(9) 0.0357(9) 0.0133(7) 0.0060(7) 0.0063(6)
C7 0.0304(8) 0.0260(8) 0.0370(9) 0.0071(7) -0.0005(7) 0.0033(6)
C4 0.0400(10) 0.0456(11) 0.0502(12) 0.0270(10) 0.0079(9) -0.0006(8)
C8 0.0356(9) 0.0299(9) 0.0407(10) 0.0099(8) -0.0040(8) -0.0008(7)
C22 0.0492(12) 0.0322(10) 0.0539(13) 0.0092(9) 0.0059(10) 0.0131(9)
C20 0.0394(10) 0.0396(10) 0.0384(10) -0.0002(8) -0.0004(8) 0.0127(8)
C19 0.0482(12) 0.0607(14) 0.0541(13) 0.0366(12) 0.0089(10) 0.0168(10)
C17 0.0435(11) 0.0603(13) 0.0346(10) 0.0230(9) 0.0058(8) 0.0181(10)
C11 0.0413(11) 0.0363(10) 0.0413(10) 0.0072(8) 0.0010(8) -0.0067(8)
C6 0.0504(12) 0.0526(13) 0.0375(11) 0.0069(9) 0.0133(9) 0.0108(10)
C5 0.0440(12) 0.0751(17) 0.0411(11) 0.0277(11) -0.0027(9) 0.0111(11)
C16 0.0545(15) 0.0660(18) 0.076(2) 0.0074(15) 0.0145(14) 0.0157(13)
C21 0.0678(16) 0.0654(16) 0.0382(11) 0.0044(11) 0.0127(11) 0.0309(13)
C14 0.0591(15) 0.0420(12) 0.0667(16) 0.0133(11) -0.0024(13) 0.0145(11)
C3 0.0695(17) 0.0383(11) 0.0671(16) 0.0269(11) 0.0070(13) -0.0016(11)
C1 0.081(2) 0.0683(17) 0.0555(15) 0.0404(14) 0.0061(14) 0.0001(15)
C18 0.0661(17) 0.0741(18) 0.0476(13) 0.0228(13) -0.0171(12) 0.0110(14)
C2 0.0427(13) 0.0779(19) 0.084(2) 0.0425(16) 0.0241(13) 0.0014(12)
C12 0.0404(13) 0.0697(18) 0.0741(19) -0.0076(15) -0.0046(12) 0.0037(12)
C15 0.105(3) 0.068(2) 0.144(4) 0.054(2) 0.007(3) 0.031(2)
C13 0.087(2) 0.0480(15) 0.101(3) 0.0240(16) -0.021(2) -0.0293(16)

loop_
_atom_type_symbol
_atom_type_description
_atom_type_scat_dispersion_real
_atom_type_scat_dispersion_imag
_atom_type_scat_source
C C -0.0020 0.0016 'International Tables Vol C Tables 4.2.6.8 and 6.1.1.4'
H H 0.0000 0.0000 'International Tables Vol C Tables 4.2.6.8 and 6.1.1.4'
Al Al 0.0567 0.0519 'International Tables Vol C Tables 4.2.6.8 and 6.1.1.4'
Si Si 0.0718 0.0712 'International Tables Vol C Tables 4.2.6.8 and 6.1.1.4'
Cl Cl 0.1240 0.1597 'International Tables Vol C Tables 4.2.6.8 and 6.1.1.4'
P P 0.0879 0.0952 'International Tables Vol C Tables 4.2.6.8 and 6.1.1.4'
N N -0.0030 0.0033 'International Tables Vol C Tables 4.2.6.8 and 6.1.1.4'

loop_
_geom_angle_atom_site_label_1
_geom_angle_atom_site_label_2
_geom_angle_atom_site_label_3
_geom_angle
_geom_angle_site_symmetry_1
_geom_angle_site_symmetry_3
_geom_angle_publ_flag
C10 P2 C20 106.60(9) . . ?
C10 P2 C17 106.80(10) . . ?
C20 P2 C17 107.04(11) . . ?
C10 P2 Al1 105.38(6) . . ?
C20 P2 Al1 111.79(8) . . ?
C17 P2 Al1 118.53(7) . . ?
C8 P1 C11 99.15(10) . . ?
C8 P1 C14 100.96(11) . . ?
C11 P1 C14 104.24(12) . . ?
N2 Si1 N1 95.10(7) . . ?
N2 Si1 C5 119.04(11) . . ?
N1 Si1 C5 109.86(9) . . ?
N2 Si1 C6 115.95(10) . . ?
N1 Si1 C6 109.77(10) . . ?
C5 Si1 C6 106.40(12) . . ?
N2 Si1 Al1 40.38(5) . . ?
N1 Si1 Al1 58.38(5) . . ?
C5 Si1 Al1 143.19(9) . . ?
C6 Si1 Al1 110.39(9) . . ?
N2 Al1 Cl1 116.57(6) . . ?
N2 Al1 Cl2 108.56(6) . . ?
Cl1 Al1 Cl2 98.30(3) . . ?
N2 Al1 N1 73.68(6) . . ?
Cl1 Al1 N1 91.58(4) . . ?
Cl2 Al1 N1 167.20(5) . . ?
N2 Al1 P2 123.66(6) . . ?
Cl1 Al1 P2 111.48(3) . . ?
Cl2 Al1 P2 91.32(3) . . ?
N1 Al1 P2 77.44(4) . . ?
N2 Al1 Si1 36.82(5) . . ?
Cl1 Al1 Si1 97.81(3) . . ?
Cl2 Al1 Si1 145.18(3) . . ?
N1 Al1 Si1 39.46(4) . . ?
P2 Al1 Si1 110.97(3) . . ?
C7 N1 C9 113.05(14) . . ?
C7 N1 Si1 120.70(12) . . ?
C9 N1 Si1 112.56(11) . . ?
C7 N1 Al1 118.25(11) . . ?
C9 N1 Al1 105.90(10) . . ?
Si1 N1 Al1 82.16(6) . . ?
C4 N2 Si1 125.85(14) . . ?
C4 N2 Al1 128.65(14) . . ?
Si1 N2 Al1 102.81(8) . . ?
N1 C9 C10 112.26(14) . . ?
N1 C9 H9A 109.2 . . ?
C10 C9 H9A 109.2 . . ?
N1 C9 H9B 109.2 . . ?
C10 C9 H9B 109.2 . . ?
H9A C9 H9B 107.9 . . ?
C9 C10 P2 107.97(12) . . ?
C9 C10 H10A 110.1 . . ?
P2 C10 H10A 110.1 . . ?
C9 C10 H10B 110.1 . . ?
P2 C10 H10B 110.1 . . ?
H10A C10 H10B 108.4 . . ?
N1 C7 C8 115.55(15) . . ?
N1 C7 H7A 108.4 . . ?
C8 C7 H7A 108.4 . . ?
N1 C7 H7B 108.4 . . ?
C8 C7 H7B 108.4 . . ?
H7A C7 H7B 107.5 . . ?
N2 C4 C2 110.03(19) . . ?
N2 C4 C3 110.07(18) . . ?
C2 C4 C3 111.0(2) . . ?
N2 C4 C1 110.53(19) . . ?
C2 C4 C1 108.2(2) . . ?
C3 C4 C1 106.9(2) . . ?
C7 C8 P1 112.44(14) . . ?
C7 C8 H8A 109.1 . . ?
P1 C8 H8A 109.1 . . ?
C7 C8 H8B 109.1 . . ?
P1 C8 H8B 109.1 . . ?
H8A C8 H8B 107.8 . . ?
C20 C22 H22A 109.5 . . ?
C20 C22 H22B 109.5 . . ?
H22A C22 H22B 109.5 . . ?
C20 C22 H22C 109.5 . . ?
H22A C22 H22C 109.5 . . ?
H22B C22 H22C 109.5 . . ?
C21 C20 C22 111.20(19) . . ?
C21 C20 P2 114.11(18) . . ?
C22 C20 P2 109.14(14) . . ?
C21 C20 H20A 107.4 . . ?
C22 C20 H20A 107.4 . . ?
P2 C20 H20A 107.4 . . ?
C17 C19 H19A 109.5 . . ?
C17 C19 H19B 109.5 . . ?
H19A C19 H19B 109.5 . . ?
C17 C19 H19C 109.5 . . ?
H19A C19 H19C 109.5 . . ?
H19B C19 H19C 109.5 . . ?
C19 C17 C18 110.9(2) . . ?
C19 C17 P2 111.94(15) . . ?
C18 C17 P2 110.10(18) . . ?
C19 C17 H17A 107.9 . . ?
C18 C17 H17A 107.9 . . ?
P2 C17 H17A 107.9 . . ?
C12 C11 C13 110.4(2) . . ?
C12 C11 P1 110.44(16) . . ?
C13 C11 P1 111.0(2) . . ?
C12 C11 H11A 108.3 . . ?
C13 C11 H11A 108.3 . . ?
P1 C11 H11A 108.3 . . ?
Si1 C6 H6A 109.5 . . ?
Si1 C6 H6B 109.5 . . ?
H6A C6 H6B 109.5 . . ?
Si1 C6 H6C 109.5 . . ?
H6A C6 H6C 109.5 . . ?
H6B C6 H6C 109.5 . . ?
Si1 C5 H5A 109.5 . . ?
Si1 C5 H5B 109.5 . . ?
H5A C5 H5B 109.5 . . ?
Si1 C5 H5C 109.5 . . ?
H5A C5 H5C 109.5 . . ?
H5B C5 H5C 109.5 . . ?
C14 C16 H16A 109.5 . . ?
C14 C16 H16B 109.5 . . ?
H16A C16 H16B 109.5 . . ?
C14 C16 H16C 109.5 . . ?
H16A C16 H16C 109.5 . . ?
H16B C16 H16C 109.5 . . ?
C20 C21 H21A 109.5 . . ?
C20 C21 H21B 109.5 . . ?
H21A C21 H21B 109.5 . . ?
C20 C21 H21C 109.5 . . ?
H21A C21 H21C 109.5 . . ?
H21B C21 H21C 109.5 . . ?
C16 C14 C15 111.8(3) . . ?
C16 C14 P1 116.9(2) . . ?
C15 C14 P1 112.8(3) . . ?
C16 C14 H14A 104.6 . . ?
C15 C14 H14A 104.6 . . ?
P1 C14 H14A 104.6 . . ?
C4 C3 H3A 109.5 . . ?
C4 C3 H3B 109.5 . . ?
H3A C3 H3B 109.5 . . ?
C4 C3 H3C 109.5 . . ?
H3A C3 H3C 109.5 . . ?
H3B C3 H3C 109.5 . . ?
C4 C1 H1A 109.5 . . ?
C4 C1 H1B 109.5 . . ?
H1A C1 H1B 109.5 . . ?
C4 C1 H1C 109.5 . . ?
H1A C1 H1C 109.5 . . ?
H1B C1 H1C 109.5 . . ?
C17 C18 H18A 109.5 . . ?
C17 C18 H18B 109.5 . . ?
H18A C18 H18B 109.5 . . ?
C17 C18 H18C 109.5 . . ?
H18A C18 H18C 109.5 . . ?
H18B C18 H18C 109.5 . . ?
C4 C2 H2A 109.5 . . ?
C4 C2 H2B 109.5 . . ?
H2A C2 H2B 109.5 . . ?
C4 C2 H2C 109.5 . . ?
H2A C2 H2C 109.5 . . ?
H2B C2 H2C 109.5 . . ?
C11 C12 H12A 109.5 . . ?
C11 C12 H12B 109.5 . . ?
H12A C12 H12B 109.5 . . ?
C11 C12 H12C 109.5 . . ?
H12A C12 H12C 109.5 . . ?
H12B C12 H12C 109.5 . . ?
C14 C15 H15A 109.5 . . ?
C14 C15 H15B 109.5 . . ?
H15A C15 H15B 109.5 . . ?
C14 C15 H15C 109.5 . . ?
H15A C15 H15C 109.5 . . ?
H15B C15 H15C 109.5 . . ?
C11 C13 H13A 109.5 . . ?
C11 C13 H13B 109.5 . . ?
H13A C13 H13B 109.5 . . ?
C11 C13 H13C 109.5 . . ?
H13A C13 H13C 109.5 . . ?
H13B C13 H13C 109.5 . . ?

loop_
_geom_bond_atom_site_label_1
_geom_bond_atom_site_label_2
_geom_bond_distance
_geom_bond_site_symmetry_2
_geom_bond_publ_flag
Cl1 Al1 2.1792(7) . ?
Cl2 Al1 2.2206(7) . ?
P2 C10 1.8193(19) . ?
P2 C20 1.835(2) . ?
P2 C17 1.839(2) . ?
P2 Al1 2.4509(7) . ?
P1 C8 1.843(2) . ?
P1 C11 1.856(2) . ?
P1 C14 1.880(3) . ?
Si1 N2 1.7048(17) . ?
Si1 N1 1.7796(16) . ?
Si1 C5 1.861(2) . ?
Si1 C6 1.862(2) . ?
Si1 Al1 2.7741(8) . ?
Al1 N2 1.8429(17) . ?
Al1 N1 2.3844(16) . ?
N1 C7 1.477(2) . ?
N1 C9 1.481(2) . ?
N2 C4 1.490(2) . ?
C9 C10 1.532(3) . ?
C9 H9A 0.9900 . ?
C9 H9B 0.9900 . ?
C10 H10A 0.9900 . ?
C10 H10B 0.9900 . ?
C7 C8 1.522(3) . ?
C7 H7A 0.9900 . ?
C7 H7B 0.9900 . ?
C4 C2 1.526(3) . ?
C4 C3 1.529(4) . ?
C4 C1 1.531(3) . ?
C8 H8A 0.9900 . ?
C8 H8B 0.9900 . ?
C22 C20 1.529(3) . ?
C22 H22A 0.9800 . ?
C22 H22B 0.9800 . ?
C22 H22C 0.9800 . ?
C20 C21 1.522(3) . ?
C20 H20A 1.0000 . ?
C19 C17 1.517(4) . ?
C19 H19A 0.9800 . ?
C19 H19B 0.9800 . ?
C19 H19C 0.9800 . ?
C17 C18 1.540(4) . ?
C17 H17A 1.0000 . ?
C11 C12 1.519(4) . ?
C11 C13 1.519(3) . ?
C11 H11A 1.0000 . ?
C6 H6A 0.9800 . ?
C6 H6B 0.9800 . ?
C6 H6C 0.9800 . ?
C5 H5A 0.9800 . ?
C5 H5B 0.9800 . ?
C5 H5C 0.9800 . ?
C16 C14 1.495(4) . ?
C16 H16A 0.9800 . ?
C16 H16B 0.9800 . ?
C16 H16C 0.9800 . ?
C21 H21A 0.9800 . ?
C21 H21B 0.9800 . ?
C21 H21C 0.9800 . ?
C14 C15 1.508(4) . ?
C14 H14A 1.0000 . ?
C3 H3A 0.9800 . ?
C3 H3B 0.9800 . ?
C3 H3C 0.9800 . ?
C1 H1A 0.9800 . ?
C1 H1B 0.9800 . ?
C1 H1C 0.9800 . ?
C18 H18A 0.9800 . ?
C18 H18B 0.9800 . ?
C18 H18C 0.9800 . ?
C2 H2A 0.9800 . ?
C2 H2B 0.9800 . ?
C2 H2C 0.9800 . ?
C12 H12A 0.9800 . ?
C12 H12B 0.9800 . ?
C12 H12C 0.9800 . ?
C15 H15A 0.9800 . ?
C15 H15B 0.9800 . ?
C15 H15C 0.9800 . ?
C13 H13A 0.9800 . ?
C13 H13B 0.9800 . ?
C13 H13C 0.9800 . ?

loop_
_geom_torsion_atom_site_label_1
_geom_torsion_atom_site_label_2
_geom_torsion_atom_site_label_3
_geom_torsion_atom_site_label_4
_geom_torsion
_geom_torsion_site_symmetry_1
_geom_torsion_site_symmetry_2
_geom_torsion_site_symmetry_3
_geom_torsion_site_symmetry_4
_geom_torsion_publ_flag
C10 P2 Al1 N2 51.36(10) . . . . ?
C20 P2 Al1 N2 -64.04(10) . . . . ?
C17 P2 Al1 N2 170.75(11) . . . . ?
C10 P2 Al1 Cl1 -95.74(7) . . . . ?
C20 P2 Al1 Cl1 148.85(8) . . . . ?
C17 P2 Al1 Cl1 23.65(10) . . . . ?
C10 P2 Al1 Cl2 164.81(7) . . . . ?
C20 P2 Al1 Cl2 49.40(8) . . . . ?
C17 P2 Al1 Cl2 -75.81(10) . . . . ?
C10 P2 Al1 N1 -9.03(7) . . . . ?
C20 P2 Al1 N1 -124.43(9) . . . . ?
C17 P2 Al1 N1 110.36(10) . . . . ?
C10 P2 Al1 Si1 12.15(7) . . . . ?
C20 P2 Al1 Si1 -103.25(8) . . . . ?
C17 P2 Al1 Si1 131.54(9) . . . . ?
N1 Si1 Al1 N2 -152.29(11) . . . . ?
C5 Si1 Al1 N2 -71.31(17) . . . . ?
C6 Si1 Al1 N2 106.47(12) . . . . ?
N2 Si1 Al1 Cl1 -124.77(9) . . . . ?
N1 Si1 Al1 Cl1 82.94(6) . . . . ?
C5 Si1 Al1 Cl1 163.93(14) . . . . ?
C6 Si1 Al1 Cl1 -18.30(9) . . . . ?
N2 Si1 Al1 Cl2 -7.87(10) . . . . ?
N1 Si1 Al1 Cl2 -160.15(8) . . . . ?
C5 Si1 Al1 Cl2 -79.17(15) . . . . ?
C6 Si1 Al1 Cl2 98.61(10) . . . . ?
N2 Si1 Al1 N1 152.29(11) . . . . ?
C5 Si1 Al1 N1 80.98(15) . . . . ?
C6 Si1 Al1 N1 -101.24(10) . . . . ?
N2 Si1 Al1 P2 118.59(9) . . . . ?
N1 Si1 Al1 P2 -33.70(6) . . . . ?
C5 Si1 Al1 P2 47.28(15) . . . . ?
C6 Si1 Al1 P2 -134.94(9) . . . . ?
N2 Si1 N1 C7 -135.89(14) . . . . ?
C5 Si1 N1 C7 100.71(16) . . . . ?
C6 Si1 N1 C7 -15.97(17) . . . . ?
Al1 Si1 N1 C7 -118.29(14) . . . . ?
N2 Si1 N1 C9 86.41(13) . . . . ?
C5 Si1 N1 C9 -36.99(16) . . . . ?
C6 Si1 N1 C9 -153.66(13) . . . . ?
Al1 Si1 N1 C9 104.02(12) . . . . ?
N2 Si1 N1 Al1 -17.60(7) . . . . ?
C5 Si1 N1 Al1 -141.01(10) . . . . ?
C6 Si1 N1 Al1 102.32(9) . . . . ?
N2 Al1 N1 C7 137.61(14) . . . . ?
Cl1 Al1 N1 C7 20.34(12) . . . . ?
Cl2 Al1 N1 C7 -120.3(2) . . . . ?
P2 Al1 N1 C7 -91.33(12) . . . . ?
Si1 Al1 N1 C7 120.73(14) . . . . ?
N2 Al1 N1 C9 -94.43(12) . . . . ?
Cl1 Al1 N1 C9 148.30(10) . . . . ?
Cl2 Al1 N1 C9 7.6(3) . . . . ?
P2 Al1 N1 C9 36.63(10) . . . . ?
Si1 Al1 N1 C9 -111.31(12) . . . . ?
N2 Al1 N1 Si1 16.88(7) . . . . ?
Cl1 Al1 N1 Si1 -100.39(5) . . . . ?
Cl2 Al1 N1 Si1 118.9(2) . . . . ?
P2 Al1 N1 Si1 147.94(5) . . . . ?
N1 Si1 N2 C4 -173.95(17) . . . . ?
C5 Si1 N2 C4 -57.9(2) . . . . ?
C6 Si1 N2 C4 71.1(2) . . . . ?
Al1 Si1 N2 C4 162.6(2) . . . . ?
N1 Si1 N2 Al1 23.43(9) . . . . ?
C5 Si1 N2 Al1 139.52(10) . . . . ?
C6 Si1 N2 Al1 -91.48(12) . . . . ?
Cl1 Al1 N2 C4 -96.44(18) . . . . ?
Cl2 Al1 N2 C4 13.33(19) . . . . ?
N1 Al1 N2 C4 -179.88(19) . . . . ?
P2 Al1 N2 C4 117.97(17) . . . . ?
Si1 Al1 N2 C4 -161.9(2) . . . . ?
Cl1 Al1 N2 Si1 65.50(9) . . . . ?
Cl2 Al1 N2 Si1 175.27(6) . . . . ?
N1 Al1 N2 Si1 -17.94(7) . . . . ?
P2 Al1 N2 Si1 -80.09(9) . . . . ?
C7 N1 C9 C10 68.05(19) . . . . ?
Si1 N1 C9 C10 -150.92(12) . . . . ?
Al1 N1 C9 C10 -62.94(15) . . . . ?
N1 C9 C10 P2 54.27(17) . . . . ?
C20 P2 C10 C9 100.89(14) . . . . ?
C17 P2 C10 C9 -144.95(13) . . . . ?
Al1 P2 C10 C9 -18.04(13) . . . . ?
C9 N1 C7 C8 61.4(2) . . . . ?
Si1 N1 C7 C8 -76.13(19) . . . . ?
Al1 N1 C7 C8 -174.12(13) . . . . ?
Si1 N2 C4 C2 -103.8(2) . . . . ?
Al1 N2 C4 C2 54.3(3) . . . . ?
Si1 N2 C4 C3 133.52(19) . . . . ?
Al1 N2 C4 C3 -68.4(2) . . . . ?
Si1 N2 C4 C1 15.7(3) . . . . ?
Al1 N2 C4 C1 173.76(18) . . . . ?
N1 C7 C8 P1 -164.91(13) . . . . ?
C11 P1 C8 C7 -174.79(15) . . . . ?
C14 P1 C8 C7 -68.23(17) . . . . ?
C10 P2 C20 C21 66.75(19) . . . . ?
C17 P2 C20 C21 -47.3(2) . . . . ?
Al1 P2 C20 C21 -178.59(15) . . . . ?
C10 P2 C20 C22 -58.33(18) . . . . ?
C17 P2 C20 C22 -172.33(16) . . . . ?
Al1 P2 C20 C22 56.33(17) . . . . ?
C10 P2 C17 C19 59.84(18) . . . . ?
C20 P2 C17 C19 173.70(16) . . . . ?
Al1 P2 C17 C19 -58.82(18) . . . . ?
C10 P2 C17 C18 -176.31(17) . . . . ?
C20 P2 C17 C18 -62.4(2) . . . . ?
Al1 P2 C17 C18 65.04(19) . . . . ?
C8 P1 C11 C12 -61.4(2) . . . . ?
C14 P1 C11 C12 -165.3(2) . . . . ?
C8 P1 C11 C13 175.7(2) . . . . ?
C14 P1 C11 C13 71.9(2) . . . . ?
C8 P1 C14 C16 -65.3(2) . . . . ?
C11 P1 C14 C16 37.1(2) . . . . ?
C8 P1 C14 C15 162.9(3) . . . . ?
C11 P1 C14 C15 -94.6(3) . . . . ?
